data_8100052
loop_
_publ_author_name
'Ma, Ji-Long'
'Zou, Ying'
'Meng, Fan-Jin'
'Lin, Yong-Shan'
'Wang, Zao-Gui'
'Zhu, Hai-Liang'

_publ_section_title
;
Crystal structure of bis(4-aminopyridine)silver(I) bis(3-nitrobenzoato)
silver(I) dihydrate, Ag(C~5~H~6~N~2~)~2~[Ag(C~7~H~4~NO~4~)~2~] &#x00B7; 
2H~2~O
;
_journal_issue 2
_journal_name_full 'Zeitschrift f\"ur Kristallographie - New Crystal Structures'
_journal_page_first 159
_journal_page_last 160
_journal_volume 219
_journal_year 2004
_chemical_formula_moiety 'C14 H8 Ag N2 O8, C10 H12 Ag N4, 2(H2 O)'
_chemical_formula_sum 'C24 H24 Ag2 N6 O10'
_chemical_formula_weight 772.23
_space_group_IT_number 2
_symmetry_cell_setting triclinic
_symmetry_space_group_name_Hall '-P 1'
_symmetry_space_group_name_H-M 'P -1'
_cell_angle_alpha 74.172(13)
_cell_angle_beta 84.746(13)
_cell_angle_gamma 89.885(13)
_cell_formula_units_Z 1
_cell_length_a 3.807(3)
_cell_length_b 11.551(10)
_cell_length_c 16.207(14)
_cell_measurement_temperature 293(2)
_cell_volume 682.6(10)
_diffrn_ambient_temperature 293(2)
_exptl_crystal_density_diffrn 1.879
_cod_depositor_comments
;
The following automatic conversions were performed:
'_symmetry_cell_setting' value 'Triclinic' changed to 'triclinic'
according to '/home/saulius/struct/CIF-dictionaries/cif_core.dic'
dictionary named 'cif_core.dic' version 2.4.1 from 2010-06-29.

Automatic conversion script
Id: cif_fix_enum 1527 2010-12-29 10:47:43Z saulius 
;
_cod_database_code 8100052

loop_
_symmetry_equiv_pos_as_xyz
'x, y, z'
'-x, -y, -z'

loop_
_atom_site_label
_atom_site_type_symbol
_atom_site_fract_x
_atom_site_fract_y
_atom_site_fract_z
_atom_site_U_iso_or_equiv
_atom_site_adp_type
_atom_site_occupancy
_atom_site_symmetry_multiplicity
_atom_site_Wyckoff_symbol
_atom_site_calc_flag
_atom_site_refinement_flags
_atom_site_disorder_assembly
_atom_site_disorder_group
Ag1 Ag 0.5000 0.5000 0.5000 0.0582(3) Uani 1 1 h d S . .
Ag2 Ag 1.5000 0.5000 0.0000 0.0665(3) Uani 1 1 e d S . .
N1 N 0.3121(15) 0.4130(5) 0.6288(3) 0.0459(14) Uani 1 2 i d . . .
N2 N -0.042(2) 0.2515(7) 0.8841(4) 0.068(2) Uani 1 2 i d D . .
N3 N 0.9184(18) 0.2177(6) 0.4388(4) 0.0547(16) Uani 1 2 i d . . .
O1 O 1.2350(15) 0.4036(5) 0.1203(3) 0.0619(15) Uani 1 2 i d . . .
O2 O 1.1174(17) 0.2613(5) 0.0562(3) 0.0740(17) Uani 1 2 i d . . .
O3 O 1.0881(18) 0.3096(5) 0.4331(3) 0.0761(18) Uani 1 2 i d . . .
O4 O 0.7856(19) 0.1551(6) 0.5071(3) 0.091(2) Uani 1 2 i d . . .
O5 O 0.233(5) 0.0204(9) 0.0494(8) 0.158(5) Uani 1 2 i d D . .
C1 C 0.1428(19) 0.3049(6) 0.6544(5) 0.0474(18) Uani 1 2 i d . . .
H3 H 0.1031 0.2657 0.6129 0.057 Uiso 1 2 i calc R . .
C2 C 0.0280(19) 0.2508(6) 0.7373(5) 0.0468(17) Uani 1 2 i d . . .
H4 H -0.0881 0.1763 0.7509 0.056 Uiso 1 2 i calc R . .
C3 C 0.0785(19) 0.3033(6) 0.8025(4) 0.0447(17) Uani 1 2 i d . . .
C4 C 0.2576(18) 0.4147(6) 0.7766(4) 0.0461(17) Uani 1 2 i d . . .
H5 H 0.3018 0.4548 0.8173 0.055 Uiso 1 2 i calc R . .
C5 C 0.3678(19) 0.4646(6) 0.6918(4) 0.0476(17) Uani 1 2 i d . . .
H6 H 0.4880 0.5385 0.6766 0.057 Uiso 1 2 i calc R . .
C6 C 1.1099(19) 0.3015(7) 0.1205(5) 0.0478(18) Uani 1 2 i d . . .
C7 C 0.9596(18) 0.2229(6) 0.2063(4) 0.0408(16) Uani 1 2 i d . . .
C8 C 0.9961(17) 0.2571(6) 0.2805(4) 0.0370(15) Uani 1 2 i d . . .
H7 H 1.1038 0.3306 0.2774 0.044 Uiso 1 2 i calc R . .
C9 C 0.8706(17) 0.1808(6) 0.3595(4) 0.0396(16) Uani 1 2 i d . . .
C10 C 0.7072(18) 0.0703(6) 0.3673(5) 0.0492(18) Uani 1 2 i d . . .
H8 H 0.6280 0.0199 0.4211 0.059 Uiso 1 2 i calc R . .
C11 C 0.6663(19) 0.0380(6) 0.2935(5) 0.0514(18) Uani 1 2 i d . . .
H9 H 0.5509 -0.0343 0.2968 0.062 Uiso 1 2 i calc R . .
C12 C 0.7960(18) 0.1123(6) 0.2130(5) 0.0497(18) Uani 1 2 i d . . .
H10 H 0.7730 0.0879 0.1636 0.060 Uiso 1 2 i calc R . .
H1 H -0.12(3) 0.173(4) 0.892(5) 0.16(6) Uiso 1 2 i d D . .
H2 H 0.02(2) 0.260(6) 0.934(3) 0.06(2) Uiso 1 2 i d D . .
H11 H 0.40(3) 0.050(15) 0.007(6) 0.080 Uiso 0.50 2 i d PD . .
H12 H 0.08(3) -0.018(14) 0.029(8) 0.080 Uiso 0.50 2 i d PD . .
H13 H 0.23(3) 0.069(9) 0.059(7) 0.080 Uiso 1 2 i d . . .

loop_
_atom_site_aniso_label
_atom_site_aniso_U_11
_atom_site_aniso_U_22
_atom_site_aniso_U_33
_atom_site_aniso_U_23
_atom_site_aniso_U_13
_atom_site_aniso_U_12
Ag1 0.0774(6) 0.0572(6) 0.0337(5) -0.0050(4) 0.0051(4) 0.0005(4)
Ag2 0.0935(7) 0.0595(6) 0.0360(5) 0.0001(4) 0.0088(4) -0.0158(5)
N1 0.056(4) 0.048(4) 0.035(3) -0.014(3) 0.001(3) 0.003(3)
N2 0.091(6) 0.072(5) 0.035(4) -0.007(4) -0.002(4) -0.018(4)
N3 0.065(4) 0.056(4) 0.037(4) -0.003(3) -0.003(3) -0.010(3)
O1 0.098(4) 0.043(3) 0.037(3) -0.004(2) 0.015(3) -0.010(3)
O2 0.107(5) 0.081(4) 0.034(3) -0.020(3) 0.004(3) -0.021(3)
O3 0.119(5) 0.068(4) 0.039(3) -0.014(3) -0.001(3) -0.041(4)
O4 0.143(6) 0.090(5) 0.028(3) -0.004(3) 0.014(3) -0.050(4)
O5 0.274(15) 0.083(7) 0.123(8) -0.050(7) 0.011(8) -0.013(8)
C1 0.063(5) 0.038(4) 0.042(4) -0.011(4) -0.005(3) -0.001(3)
C2 0.049(4) 0.044(4) 0.046(4) -0.009(4) -0.003(3) -0.005(3)
C3 0.053(4) 0.043(4) 0.035(4) -0.005(3) -0.005(3) 0.000(3)
C4 0.059(5) 0.043(4) 0.040(4) -0.018(3) -0.006(3) -0.002(3)
C5 0.058(5) 0.040(4) 0.045(4) -0.012(3) 0.000(3) -0.005(3)
C6 0.052(4) 0.047(5) 0.043(4) -0.010(4) -0.001(3) 0.005(3)
C7 0.044(4) 0.043(4) 0.035(4) -0.010(3) -0.002(3) 0.005(3)
C8 0.041(4) 0.028(3) 0.037(4) -0.004(3) 0.003(3) -0.002(3)
C9 0.040(4) 0.039(4) 0.036(4) -0.005(3) 0.001(3) -0.001(3)
C10 0.045(4) 0.038(4) 0.058(5) -0.003(4) 0.003(3) -0.004(3)
C11 0.055(5) 0.036(4) 0.062(5) -0.012(4) 0.003(4) -0.011(3)
C12 0.052(4) 0.047(4) 0.058(5) -0.024(4) -0.013(4) 0.003(3)

loop_
_geom_bond_atom_site_label_1
_geom_bond_atom_site_label_2
_geom_bond_distance
_geom_bond_site_symmetry_2
_geom_bond_publ_flag
Ag1 N1 2.113(6) . ?
Ag1 N1 2.113(6) 2_666 ?
Ag2 O1 2.126(5) 2_865 ?
Ag2 O1 2.126(5) . ?
N1 C5 1.348(8) . ?
N1 C1 1.348(9) . ?
N2 C3 1.332(10) . ?
N2 H1 0.93(2) . ?
N2 H2 0.90(2) . ?
N3 O4 1.210(7) . ?
N3 O3 1.221(8) . ?
N3 C9 1.487(9) . ?
O1 C6 1.273(9) . ?
O2 C6 1.248(9) . ?
O5 H11 0.883(10) . ?
O5 H12 0.883(10) . ?
O5 H13 0.62(9) . ?
C1 C2 1.350(10) . ?
C1 H3 0.9300 . ?
C2 C3 1.382(10) . ?
C2 H4 0.9300 . ?
C3 C4 1.397(9) . ?
C4 C5 1.364(9) . ?
C4 H5 0.9300 . ?
C5 H6 0.9300 . ?
C6 C7 1.501(10) . ?
C7 C8 1.384(9) . ?
C7 C12 1.395(10) . ?
C8 C9 1.385(9) . ?
C8 H7 0.9300 . ?
C9 C10 1.389(9) . ?
C10 C11 1.369(10) . ?
C10 H8 0.9300 . ?
C11 C12 1.397(10) . ?
C11 H9 0.9300 . ?
C12 H10 0.9300 . ?
